data_4125188
loop_
_publ_author_name
'Dickman, Matthew J.'
'Latturner, Susan E.'

_publ_section_title
;
 Metal nitrides grown from Ca/Li flux: Ca6Te3N2 and new nitridoferrate(I)
 Ca6(LixFe1-x)Te2N3.
;
_journal_name_full 'Journal of the American Chemical Society'
_journal_paper_doi 10.1021/jacs.6b06024
_journal_year 2016
_chemical_formula_sum 'Ca6 Fe0.52 Li0.48 N3 Te2'
_chemical_formula_weight 570.33
_chemical_name_systematic
;
 ?
;
_space_group_crystal_system tetragonal
_space_group_IT_number 84
_space_group_name_Hall '-P 4c'
_space_group_name_H-M_alt 'P 42/m'
_symmetry_space_group_name_Hall '-P 4c'
_symmetry_space_group_name_H-M 'P 42/m'
_audit_creation_method SHELXL-2014
_cell_angle_alpha 90
_cell_angle_beta 90
_cell_angle_gamma 90
_cell_formula_units_Z 2
_cell_length_a 8.718(3)
_cell_length_b 8.718(3)
_cell_length_c 6.719(2)
_cell_measurement_reflns_used 3736
_cell_measurement_temperature 130(2)
_cell_measurement_theta_max 28.325
_cell_measurement_theta_min 2.336
_cell_volume 510.7(3)
_computing_structure_refinement 'SHELXL-2014 (Sheldrick, 2014)'
_diffrn_ambient_temperature 130(2)
_diffrn_measured_fraction_theta_full 0.998
_diffrn_measured_fraction_theta_max 0.999
_diffrn_measurement_device_type 'Bruker APEX-II CCD area-detector'
_diffrn_radiation_type MoK\a
_diffrn_radiation_wavelength 0.71073
_diffrn_reflns_av_R_equivalents 0.0371
_diffrn_reflns_av_unetI/netI 0.0242
_diffrn_reflns_Laue_measured_fraction_full 0.998
_diffrn_reflns_Laue_measured_fraction_max 0.999
_diffrn_reflns_limit_h_max 11
_diffrn_reflns_limit_h_min -11
_diffrn_reflns_limit_k_max 11
_diffrn_reflns_limit_k_min -11
_diffrn_reflns_limit_l_max 5
_diffrn_reflns_limit_l_min -8
_diffrn_reflns_number 3736
_diffrn_reflns_point_group_measured_fraction_full 0.998
_diffrn_reflns_point_group_measured_fraction_max 0.999
_diffrn_reflns_theta_full 25.242
_diffrn_reflns_theta_max 28.325
_diffrn_reflns_theta_min 2.336
_diffrn_source 'Imus microfocused'
_exptl_absorpt_coefficient_mu 9.381
_exptl_crystal_colour Black
_exptl_crystal_density_diffrn 3.709
_exptl_crystal_description Rod
_exptl_crystal_F_000 520
_exptl_crystal_size_max 0.05
_exptl_crystal_size_mid 0.03
_exptl_crystal_size_min 0.02
_refine_diff_density_max 0.615
_refine_diff_density_min -1.029
_refine_diff_density_rms 0.233
_refine_ls_extinction_coef 0.0315(13)
_refine_ls_extinction_expression Fc^*^=kFc[1+0.001xFc^2^\l^3^/sin(2\q)]^-1/4^
_refine_ls_extinction_method SHELXL
_refine_ls_goodness_of_fit_ref 1.400
_refine_ls_hydrogen_treatment undef
_refine_ls_matrix_type full
_refine_ls_number_parameters 38
_refine_ls_number_reflns 691
_refine_ls_number_restraints 0
_refine_ls_restrained_S_all 1.400
_refine_ls_R_factor_all 0.0196
_refine_ls_R_factor_gt 0.0194
_refine_ls_shift/su_max 0.000
_refine_ls_shift/su_mean 0.000
_refine_ls_structure_factor_coef Fsqd
_refine_ls_weighting_details 'w=1/[\s^2^(Fo^2^)+(0.0158P)^2^+0.5309P] where P=(Fo^2^+2Fc^2^)/3'
_refine_ls_weighting_scheme calc
_refine_ls_wR_factor_gt 0.0495
_refine_ls_wR_factor_ref 0.0498
_reflns_Friedel_coverage 0.000
_reflns_number_gt 687
_reflns_number_total 691
_reflns_threshold_expression 'I > 2\s(I)'
_cod_data_source_file ja6b06024_si_002.cif
_cod_data_source_block MD13A1_howmuchFecollect_0m
_cod_original_cell_volume 510.7(4)
_cod_database_code 4125188
_shelx_space_group_comment
;
The symmetry employed for this shelxl refinement is uniquely defined
by the following loop, which should always be used as a source of
symmetry information in preference to the above space-group names.
They are only intended as comments.
;
_shelxl_version_number 2014-3

loop_
_space_group_symop_operation_xyz
'x, y, z'
'-x, -y, z'
'-y, x, z+1/2'
'y, -x, z+1/2'
'-x, -y, -z'
'x, y, -z'
'y, -x, -z-1/2'
'-y, x, -z-1/2'

loop_
_atom_site_label
_atom_site_type_symbol
_atom_site_fract_x
_atom_site_fract_y
_atom_site_fract_z
_atom_site_U_iso_or_equiv
_atom_site_adp_type
_atom_site_occupancy
_atom_site_site_symmetry_order
_atom_site_calc_flag
_atom_site_refinement_flags_posn
_atom_site_refinement_flags_adp
_atom_site_refinement_flags_occupancy
Te1 Te 0.24961(2) 0.09791(2) 0.0000 0.00714(12) Uani 1 2 d S T P
Ca1 Ca 0.20609(6) 0.45584(6) 0.23854(6) 0.00646(15) Uani 1 1 d . . .
Ca2 Ca 0.09443(7) 0.75539(7) 0.0000 0.00554(18) Uani 1 2 d S T P
Fe1 Fe 0.5000 0.5000 0.0000 0.0045(4) Uani 0.526(5) 4 d S T P
Li1 Li 0.5000 0.5000 0.0000 0.0045(4) Uani 0.474(5) 4 d S T P
N1 N 0.0000 0.5000 0.0000 0.0062(7) Uani 1 4 d S T P
N2 N 0.6626(3) 0.3619(3) 0.0000 0.0068(5) Uani 1 2 d S T P

loop_
_atom_site_aniso_label
_atom_site_aniso_U_11
_atom_site_aniso_U_22
_atom_site_aniso_U_33
_atom_site_aniso_U_23
_atom_site_aniso_U_13
_atom_site_aniso_U_12
Te1 0.00614(15) 0.00874(15) 0.00656(16) 0.000 0.000 0.00025(7)
Ca1 0.0052(2) 0.0087(2) 0.0055(2) -0.00003(14) -0.00059(14) -0.00076(19)
Ca2 0.0038(3) 0.0047(3) 0.0082(4) 0.000 0.000 -0.0001(2)
Fe1 0.0035(6) 0.0035(6) 0.0065(6) 0.000 0.000 0.0000(3)
Li1 0.0035(6) 0.0035(6) 0.0065(6) 0.000 0.000 0.0000(3)
N1 0.0072(17) 0.0068(17) 0.0047(17) 0.000 0.000 -0.0011(14)
N2 0.0059(12) 0.0069(12) 0.0076(13) 0.000 0.000 -0.0001(10)

loop_
_atom_type_symbol
_atom_type_description
_atom_type_scat_dispersion_real
_atom_type_scat_dispersion_imag
_atom_type_scat_source
Li Li -0.0003 0.0001 'International Tables Vol C Tables 4.2.6.8 and 6.1.1.4'
N N 0.0061 0.0033 'International Tables Vol C Tables 4.2.6.8 and 6.1.1.4'
Ca Ca 0.2262 0.3064 'International Tables Vol C Tables 4.2.6.8 and 6.1.1.4'
Fe Fe 0.3463 0.8444 'International Tables Vol C Tables 4.2.6.8 and 6.1.1.4'
Te Te -0.5308 1.6751 'International Tables Vol C Tables 4.2.6.8 and 6.1.1.4'

loop_
_geom_angle_atom_site_label_1
_geom_angle_atom_site_label_2
_geom_angle_atom_site_label_3
_geom_angle
_geom_angle_site_symmetry_1
_geom_angle_site_symmetry_3
Ca1 Te1 Ca1 65.42(3) 8_656 3_654
Ca1 Te1 Ca2 127.788(16) 8_656 5_565
Ca1 Te1 Ca2 127.788(16) 3_654 5_565
Ca1 Te1 Ca2 126.171(16) 8_656 1_545
Ca1 Te1 Ca2 126.171(16) 3_654 1_545
Ca2 Te1 Ca2 88.720(15) 5_565 1_545
Ca1 Te1 Ca2 58.167(18) 8_656 3_655
Ca1 Te1 Ca2 123.586(18) 3_654 3_655
Ca2 Te1 Ca2 89.519(11) 5_565 3_655
Ca2 Te1 Ca2 89.222(10) 1_545 3_655
Ca1 Te1 Ca2 123.586(18) 8_656 3_654
Ca1 Te1 Ca2 58.167(18) 3_654 3_654
Ca2 Te1 Ca2 89.519(11) 5_565 3_654
Ca2 Te1 Ca2 89.222(10) 1_545 3_654
Ca2 Te1 Ca2 178.19(2) 3_655 3_654
Ca1 Te1 Ca1 65.348(19) 8_656 .
Ca1 Te1 Ca1 94.24(2) 3_654 .
Ca2 Te1 Ca1 63.526(14) 5_565 .
Ca2 Te1 Ca1 139.566(14) 1_545 .
Ca2 Te1 Ca1 63.409(17) 3_655 .
Ca2 Te1 Ca1 117.438(17) 3_654 .
Ca1 Te1 Ca1 94.24(2) 8_656 6
Ca1 Te1 Ca1 65.348(19) 3_654 6
Ca2 Te1 Ca1 63.526(14) 5_565 6
Ca2 Te1 Ca1 139.567(14) 1_545 6
Ca2 Te1 Ca1 117.438(17) 3_655 6
Ca2 Te1 Ca1 63.409(17) 3_654 6
Ca1 Te1 Ca1 54.03(3) . 6
Ca1 Te1 Ca1 94.683(18) 8_656 4_554
Ca1 Te1 Ca1 64.013(18) 3_654 4_554
Ca2 Te1 Ca1 137.505(14) 5_565 4_554
Ca2 Te1 Ca1 62.757(14) 1_545 4_554
Ca2 Te1 Ca1 118.734(17) 3_655 4_554
Ca2 Te1 Ca1 61.245(17) 3_654 4_554
Ca1 Te1 Ca1 155.930(12) . 4_554
Ca1 Te1 Ca1 118.43(2) 6 4_554
Ca1 Te1 Ca1 64.013(18) 8_656 7_556
Ca1 Te1 Ca1 94.683(18) 3_654 7_556
Ca2 Te1 Ca1 137.505(14) 5_565 7_556
Ca2 Te1 Ca1 62.757(14) 1_545 7_556
Ca2 Te1 Ca1 61.245(17) 3_655 7_556
Ca2 Te1 Ca1 118.734(17) 3_654 7_556
Ca1 Te1 Ca1 118.43(2) . 7_556
Ca1 Te1 Ca1 155.930(12) 6 7_556
Ca1 Te1 Ca1 57.50(3) 4_554 7_556
N1 Ca1 N2 161.24(7) . 7_566
N1 Ca1 N2 79.51(6) . 5_665
N2 Ca1 N2 117.91(11) 7_566 5_665
N1 Ca1 Fe1 104.71(3) . .
N2 Ca1 Fe1 87.95(6) 7_566 .
N2 Ca1 Fe1 37.53(6) 5_665 .
N1 Ca1 Li1 162.29(2) . 3_655
N2 Ca1 Li1 36.41(6) 7_566 3_655
N2 Ca1 Li1 84.71(6) 5_665 3_655
Fe1 Ca1 Li1 65.88(3) . 3_655
N1 Ca1 Fe1 162.29(2) . 3_655
N2 Ca1 Fe1 36.41(6) 7_566 3_655
N2 Ca1 Fe1 84.71(6) 5_665 3_655
Fe1 Ca1 Fe1 65.88(3) . 3_655
Li1 Ca1 Fe1 0.0 3_655 3_655
N1 Ca1 Ca1 48.902(18) . 6
N2 Ca1 Ca1 135.84(5) 7_566 6
N2 Ca1 Ca1 50.71(4) 5_665 6
Fe1 Ca1 Ca1 58.258(15) . 6
Li1 Ca1 Ca1 124.139(15) 3_655 6
Fe1 Ca1 Ca1 124.139(15) 3_655 6
N1 Ca1 Ca2 47.228(15) . .
N2 Ca1 Ca2 150.22(7) 7_566 .
N2 Ca1 Ca2 46.47(6) 5_665 .
Fe1 Ca1 Ca2 83.67(2) . .
Li1 Ca1 Ca2 115.32(2) 3_655 .
Fe1 Ca1 Ca2 115.32(2) 3_655 .
Ca1 Ca1 Ca2 60.096(15) 6 .
N1 Ca1 Te1 90.96(2) . 7_566
N2 Ca1 Te1 96.09(6) 7_566 7_566
N2 Ca1 Te1 88.71(6) 5_665 7_566
Fe1 Ca1 Te1 115.37(2) . 7_566
Li1 Ca1 Te1 80.621(18) 3_655 7_566
Fe1 Ca1 Te1 80.621(18) 3_655 7_566
Ca1 Ca1 Te1 122.709(15) 6 7_566
Ca2 Ca1 Te1 62.61(3) . 7_566
N1 Ca1 Ca1 131.098(18) . 6_556
N2 Ca1 Ca1 44.16(5) 7_566 6_556
N2 Ca1 Ca1 129.29(4) 5_665 6_556
Fe1 Ca1 Ca1 121.741(15) . 6_556
Li1 Ca1 Ca1 55.860(15) 3_655 6_556
Fe1 Ca1 Ca1 55.860(15) 3_655 6_556
Ca1 Ca1 Ca1 180.00(4) 6 6_556
Ca2 Ca1 Ca1 119.903(15) . 6_556
Te1 Ca1 Ca1 57.290(15) 7_566 6_556
N1 Ca1 Te1 85.43(2) . .
N2 Ca1 Te1 83.89(6) 7_566 .
N2 Ca1 Te1 102.65(6) 5_665 .
Fe1 Ca1 Te1 77.428(15) . .
Li1 Ca1 Te1 106.003(18) 3_655 .
Fe1 Ca1 Te1 106.003(18) 3_655 .
Ca1 Ca1 Te1 62.983(13) 6 .
Ca2 Ca1 Te1 121.63(3) . .
Te1 Ca1 Te1 167.203(19) 7_566 .
Ca1 Ca1 Te1 117.018(13) 6_556 .
N2 Ca2 N1 84.53(7) 5_665 .
N2 Ca2 Ca1 51.27(5) 5_665 6
N1 Ca2 Ca1 48.941(15) . 6
N2 Ca2 Ca1 51.27(5) 5_665 .
N1 Ca2 Ca1 48.940(15) . .
Ca1 Ca2 Ca1 59.81(3) 6 .
N2 Ca2 Te1 177.33(7) 5_665 5_565
N1 Ca2 Te1 92.80(2) . 5_565
Ca1 Ca2 Te1 126.66(2) 6 5_565
Ca1 Ca2 Te1 126.66(2) . 5_565
N2 Ca2 Te1 91.39(7) 5_665 1_565
N1 Ca2 Te1 175.92(3) . 1_565
Ca1 Ca2 Te1 127.95(2) 6 1_565
Ca1 Ca2 Te1 127.95(2) . 1_565
Te1 Ca2 Te1 91.279(15) 5_565 1_565
N2 Ca2 Te1 89.212(10) 5_665 7_565
N1 Ca2 Te1 89.482(10) . 7_565
Ca1 Ca2 Te1 59.219(15) 6 7_565
Ca1 Ca2 Te1 119.03(2) . 7_565
Te1 Ca2 Te1 90.767(10) 5_565 7_565
Te1 Ca2 Te1 90.464(10) 1_565 7_565
N2 Ca2 Te1 89.212(10) 5_665 7_566
N1 Ca2 Te1 89.482(10) . 7_566
Ca1 Ca2 Te1 119.03(2) 6 7_566
Ca1 Ca2 Te1 59.220(15) . 7_566
Te1 Ca2 Te1 90.767(10) 5_565 7_566
Te1 Ca2 Te1 90.464(10) 1_565 7_566
Te1 Ca2 Te1 178.19(2) 7_565 7_566
N2 Ca2 Ca1 115.81(6) 5_665 5_565
N1 Ca2 Ca1 42.605(14) . 5_565
Ca1 Ca2 Ca1 65.21(2) 6 5_565
Ca1 Ca2 Ca1 91.55(2) . 5_565
Te1 Ca2 Ca1 61.883(14) 5_565 5_565
Te1 Ca2 Ca1 140.382(18) 1_565 5_565
Te1 Ca2 Ca1 63.410(15) 7_565 5_565
Te1 Ca2 Ca1 116.58(2) 7_566 5_565
N2 Ca2 Ca1 115.81(6) 5_665 2_565
N1 Ca2 Ca1 42.605(13) . 2_565
Ca1 Ca2 Ca1 91.55(2) 6 2_565
Ca1 Ca2 Ca1 65.21(2) . 2_565
Te1 Ca2 Ca1 61.883(14) 5_565 2_565
Te1 Ca2 Ca1 140.382(18) 1_565 2_565
Te1 Ca2 Ca1 116.58(2) 7_565 2_565
Te1 Ca2 Ca1 63.410(15) 7_566 2_565
Ca1 Ca2 Ca1 53.18(3) 5_565 2_565
N2 Ca2 Ca1 42.02(5) 5_665 7_566
N1 Ca2 Ca1 112.86(2) . 7_566
Ca1 Ca2 Ca1 93.08(3) 6 7_566
Ca1 Ca2 Ca1 64.55(2) . 7_566
Te1 Ca2 Ca1 139.782(18) 5_565 7_566
Te1 Ca2 Ca1 63.685(14) 1_565 7_566
Te1 Ca2 Ca1 118.57(2) 7_565 7_566
Te1 Ca2 Ca1 60.561(15) 7_566 7_566
Ca1 Ca2 Ca1 154.28(2) 5_565 7_566
Ca1 Ca2 Ca1 117.83(2) 2_565 7_566
N2 Ca2 Ca1 42.02(5) 5_665 4_564
N1 Ca2 Ca1 112.86(2) . 4_564
Ca1 Ca2 Ca1 64.55(2) 6 4_564
Ca1 Ca2 Ca1 93.08(3) . 4_564
Te1 Ca2 Ca1 139.782(18) 5_565 4_564
Te1 Ca2 Ca1 63.685(14) 1_565 4_564
Te1 Ca2 Ca1 60.561(15) 7_565 4_564
Te1 Ca2 Ca1 118.57(2) 7_566 4_564
Ca1 Ca2 Ca1 117.83(2) 5_565 4_564
Ca1 Ca2 Ca1 154.28(2) 2_565 4_564
Ca1 Ca2 Ca1 58.01(3) 7_566 4_564
N2 Fe1 N2 180.0 5_665 .
N2 Fe1 Ca1 56.01(7) 5_665 6
N2 Fe1 Ca1 123.99(7) . 6
N2 Fe1 Ca1 123.99(7) 5_665 2_665
N2 Fe1 Ca1 56.01(7) . 2_665
Ca1 Fe1 Ca1 180.00(2) 6 2_665
N2 Fe1 Ca1 56.01(7) 5_665 .
N2 Fe1 Ca1 123.99(7) . .
Ca1 Fe1 Ca1 63.48(3) 6 .
Ca1 Fe1 Ca1 116.52(3) 2_665 .
N2 Fe1 Ca1 123.99(7) 5_665 5_665
N2 Fe1 Ca1 56.01(7) . 5_665
Ca1 Fe1 Ca1 116.52(3) 6 5_665
Ca1 Fe1 Ca1 63.48(3) 2_665 5_665
Ca1 Fe1 Ca1 180.0 . 5_665
N2 Fe1 Ca1 128.59(6) 5_665 3_654
N2 Fe1 Ca1 51.41(6) . 3_654
Ca1 Fe1 Ca1 72.828(13) 6 3_654
Ca1 Fe1 Ca1 107.172(13) 2_665 3_654
Ca1 Fe1 Ca1 107.172(13) . 3_654
Ca1 Fe1 Ca1 72.828(13) 5_665 3_654
N2 Fe1 Ca1 51.41(6) 5_665 7_566
N2 Fe1 Ca1 128.59(6) . 7_566
Ca1 Fe1 Ca1 107.172(13) 6 7_566
Ca1 Fe1 Ca1 72.828(13) 2_665 7_566
Ca1 Fe1 Ca1 72.828(13) . 7_566
Ca1 Fe1 Ca1 107.172(13) 5_665 7_566
Ca1 Fe1 Ca1 180.0 3_654 7_566
N2 Fe1 Ca1 51.41(6) 5_665 4_564
N2 Fe1 Ca1 128.59(6) . 4_564
Ca1 Fe1 Ca1 72.828(13) 6 4_564
Ca1 Fe1 Ca1 107.172(13) 2_665 4_564
Ca1 Fe1 Ca1 107.173(13) . 4_564
Ca1 Fe1 Ca1 72.828(13) 5_665 4_564
Ca1 Fe1 Ca1 111.72(3) 3_654 4_564
Ca1 Fe1 Ca1 68.28(3) 7_566 4_564
N2 Fe1 Ca1 128.59(6) 5_665 8_656
N2 Fe1 Ca1 51.41(6) . 8_656
Ca1 Fe1 Ca1 107.172(13) 6 8_656
Ca1 Fe1 Ca1 72.828(13) 2_665 8_656
Ca1 Fe1 Ca1 72.827(13) . 8_656
Ca1 Fe1 Ca1 107.172(13) 5_665 8_656
Ca1 Fe1 Ca1 68.28(3) 3_654 8_656
Ca1 Fe1 Ca1 111.72(3) 7_566 8_656
Ca1 Fe1 Ca1 180.000(11) 4_564 8_656
Ca2 N1 Ca2 180.0 5_565 .
Ca2 N1 Ca1 96.168(16) 5_565 .
Ca2 N1 Ca1 83.832(16) . .
Ca2 N1 Ca1 83.831(16) 5_565 5_565
Ca2 N1 Ca1 96.169(16) . 5_565
Ca1 N1 Ca1 180.0 . 5_565
Ca2 N1 Ca1 83.831(16) 5_565 2_565
Ca2 N1 Ca1 96.169(16) . 2_565
Ca1 N1 Ca1 97.80(4) . 2_565
Ca1 N1 Ca1 82.20(4) 5_565 2_565
Ca2 N1 Ca1 96.169(16) 5_565 6
Ca2 N1 Ca1 83.831(16) . 6
Ca1 N1 Ca1 82.20(4) . 6
Ca1 N1 Ca1 97.80(4) 5_565 6
Ca1 N1 Ca1 180.0 2_565 6
Fe1 N2 Ca2 165.41(15) . 5_665
Fe1 N2 Ca1 92.17(9) . 3_654
Ca2 N2 Ca1 97.97(8) 5_665 3_654
Fe1 N2 Ca1 92.17(9) . 8_656
Ca2 N2 Ca1 97.97(8) 5_665 8_656
Ca1 N2 Ca1 91.69(10) 3_654 8_656
Fe1 N2 Ca1 86.46(9) . 2_665
Ca2 N2 Ca1 82.26(8) 5_665 2_665
Ca1 N2 Ca1 173.36(9) 3_654 2_665
Ca1 N2 Ca1 94.85(3) 8_656 2_665
Fe1 N2 Ca1 86.46(9) . 5_665
Ca2 N2 Ca1 82.26(8) 5_665 5_665
Ca1 N2 Ca1 94.85(3) 3_654 5_665
Ca1 N2 Ca1 173.36(9) 8_656 5_665
Ca1 N2 Ca1 78.59(9) 2_665 5_665

loop_
_geom_bond_atom_site_label_1
_geom_bond_atom_site_label_2
_geom_bond_distance
_geom_bond_site_symmetry_2
Te1 Ca1 3.2511(10) 8_656
Te1 Ca1 3.2511(10) 3_654
Te1 Ca2 3.2606(12) 5_565
Te1 Ca2 3.2782(13) 1_545
Te1 Ca2 3.3601(11) 3_655
Te1 Ca2 3.3601(11) 3_654
Te1 Ca1 3.5284(11) .
Te1 Ca1 3.5284(11) 6
Te1 Ca1 3.6527(11) 4_554
Te1 Ca1 3.6527(11) 7_556
Ca1 N1 2.4383(8) .
Ca1 N2 2.449(2) 7_566
Ca1 N2 2.531(2) 5_665
Ca1 Fe1 3.0467(9) .
Ca1 Li1 3.1304(9) 3_655
Ca1 Fe1 3.1304(9) 3_655
Ca1 Ca1 3.2056(14) 6
Ca1 Ca2 3.2150(11) .
Ca1 Te1 3.2511(10) 7_566
Ca1 Ca1 3.5137(15) 6_556
Ca2 N2 2.352(3) 5_665
Ca2 N1 2.3737(10) .
Ca2 Ca1 3.2150(11) 6
Ca2 Te1 3.2606(13) 5_565
Ca2 Te1 3.2782(13) 1_565
Ca2 Te1 3.3601(11) 7_565
Ca2 Te1 3.3601(11) 7_566
Ca2 Ca1 3.5811(12) 5_565
Ca2 Ca1 3.5811(12) 2_565
Ca2 Ca1 3.6230(12) 7_566
Ca2 Ca1 3.6230(12) 4_564
Fe1 N2 1.860(3) 5_665
Fe1 N2 1.860(3) .
Fe1 Ca1 3.0467(9) 6
Fe1 Ca1 3.0467(9) 2_665
Fe1 Ca1 3.0467(9) 5_665
Fe1 Ca1 3.1304(9) 3_654
Fe1 Ca1 3.1304(9) 7_566
Fe1 Ca1 3.1304(9) 4_564
Fe1 Ca1 3.1304(9) 8_656
N1 Ca2 2.3737(10) 5_565
N1 Ca1 2.4383(8) 5_565
N1 Ca1 2.4383(8) 2_565
N1 Ca1 2.4383(8) 6
N2 Ca2 2.352(3) 5_665
N2 Ca1 2.449(2) 3_654
N2 Ca1 2.449(2) 8_656
N2 Ca1 2.531(2) 2_665
N2 Ca1 2.531(2) 5_665
